data_4072426
loop_
_publ_author_name
'Whited, Matthew T.'
'Grubbs, Robert H.'

_publ_section_title
;
 Synthesis and Reactivity of Iridium(III) Dihydrido Aminocarbenes
;
_journal_issue 22
_journal_name_full Organometallics
_journal_page_first 5737
_journal_paper_doi 10.1021/om8009365
_journal_volume 27
_journal_year 2008
_chemical_formula_sum 'C33 H50 Ir N O3 P2'
_chemical_formula_weight 762.88
_chemical_name_systematic
; 
 ? 
;
_space_group_IT_number 2
_symmetry_cell_setting triclinic
_symmetry_space_group_name_Hall '-P 1'
_symmetry_space_group_name_H-M 'P -1'
_atom_sites_solution_hydrogens geom
_atom_sites_solution_primary direct
_atom_sites_solution_secondary difmap
_audit_creation_method SHELXL-97
_cell_angle_alpha 85.152(5)
_cell_angle_beta 75.576(4)
_cell_angle_gamma 67.644(4)
_cell_formula_units_Z 2
_cell_length_a 10.640(3)
_cell_length_b 11.968(3)
_cell_length_c 14.554(4)
_cell_measurement_reflns_used 9818
_cell_measurement_temperature 296(2)
_cell_measurement_theta_max 32.13
_cell_measurement_theta_min 2.13
_cell_volume 1659.9(8)
_computing_cell_refinement 'Bruker SMART'
_computing_data_collection 'Bruker SMART'
_computing_data_reduction 'Bruker SAINT'
_computing_molecular_graphics 'Bruker SHELXTL'
_computing_publication_material 'Bruker SHELXTL'
_computing_structure_refinement 'SHELXL-97 (Sheldrick, 2008)'
_computing_structure_solution 'SHELXS-97 (Sheldrick, 2008)'
_diffrn_ambient_temperature 296(2)
_diffrn_measured_fraction_theta_full 0.993
_diffrn_measured_fraction_theta_max 0.901
_diffrn_measurement_device_type 'CCD area detector'
_diffrn_measurement_method 'phi and omega scans'
_diffrn_radiation_monochromator graphite
_diffrn_radiation_source 'fine-focus sealed tube'
_diffrn_radiation_type MoK\a
_diffrn_radiation_wavelength 0.71073
_diffrn_reflns_av_R_equivalents 0.0359
_diffrn_reflns_av_sigmaI/netI 0.0550
_diffrn_reflns_limit_h_max 16
_diffrn_reflns_limit_h_min -16
_diffrn_reflns_limit_k_max 19
_diffrn_reflns_limit_k_min -18
_diffrn_reflns_limit_l_max 23
_diffrn_reflns_limit_l_min -22
_diffrn_reflns_number 40842
_diffrn_reflns_theta_full 31.85
_diffrn_reflns_theta_max 34.66
_diffrn_reflns_theta_min 1.84
_exptl_absorpt_coefficient_mu 4.151
_exptl_absorpt_correction_T_max 0.739
_exptl_absorpt_correction_T_min 0.460
_exptl_absorpt_correction_type multi-scan
_exptl_absorpt_process_details 'Bruker SADABS'
_exptl_crystal_colour colourless
_exptl_crystal_density_diffrn 1.526
_exptl_crystal_density_method 'not measured'
_exptl_crystal_description needle
_exptl_crystal_F_000 772
_exptl_crystal_size_max 0.370
_exptl_crystal_size_mid 0.077
_exptl_crystal_size_min 0.074
_refine_diff_density_max 4.040
_refine_diff_density_min -4.883
_refine_diff_density_rms 0.201
_refine_ls_extinction_method none
_refine_ls_goodness_of_fit_ref 1.082
_refine_ls_hydrogen_treatment constr
_refine_ls_matrix_type full
_refine_ls_number_parameters 374
_refine_ls_number_reflns 12817
_refine_ls_number_restraints 0
_refine_ls_restrained_S_all 1.082
_refine_ls_R_factor_all 0.0668
_refine_ls_R_factor_gt 0.0393
_refine_ls_shift/su_max 0.003
_refine_ls_shift/su_mean 0.000
_refine_ls_structure_factor_coef Fsqd
_refine_ls_weighting_details 'calc w=1/[\s^2^(Fo^2^)+(0.0342P)^2^+5.1529P] where P=(Fo^2^+2Fc^2^)/3'
_refine_ls_weighting_scheme calc
_refine_ls_wR_factor_gt 0.0813
_refine_ls_wR_factor_ref 0.0919
_reflns_number_gt 10121
_reflns_number_total 12817
_reflns_threshold_expression >2sigma(I)
_cod_data_source_file om8009365_si_002.cif
_cod_data_source_block mtw94abs
_cod_depositor_comments
;
The following automatic conversions were performed:

'_symmetry_cell_setting' value 'Triclinic' changed to 'triclinic'
according to /home/saulius/struct/CIF-dictionaries/cif_core.dic
dictionary named 'cif_core.dic' version 2.4.1 from 2010-06-29.

Automatic conversion script
Id: cif_fix_values 1715 2011-07-08 13:25:40Z adriana 
;
_cod_original_sg_symbol_H-M P-1
_cod_database_code 4072426

loop_
_symmetry_equiv_pos_as_xyz
'x, y, z'
'-x, -y, -z'

loop_
_atom_site_label
_atom_site_type_symbol
_atom_site_fract_x
_atom_site_fract_y
_atom_site_fract_z
_atom_site_U_iso_or_equiv
_atom_site_adp_type
_atom_site_occupancy
_atom_site_symmetry_multiplicity
_atom_site_calc_flag
_atom_site_refinement_flags
Ir1 Ir 0.858700(14) 0.668276(13) 0.692534(10) 0.01517(4) Uani 1 1 d .
P1 P 0.80910(9) 0.83747(8) 0.59710(6) 0.01512(16) Uani 1 1 d .
P2 P 0.73857(9) 0.68274(8) 0.85105(6) 0.01542(16) Uani 1 1 d .
N1 N 0.8852(3) 0.8683(3) 0.7940(2) 0.0174(6) Uani 1 1 d .
O1 O 1.1381(3) 0.4562(3) 0.6431(2) 0.0293(7) Uani 1 1 d .
O2 O 0.6719(3) 0.5586(3) 0.6364(2) 0.0267(6) Uani 1 1 d .
O3 O 1.0771(3) 0.6878(3) 0.7759(2) 0.0269(6) Uani 1 1 d .
C1 C 0.8014(4) 0.9718(3) 0.7540(2) 0.0168(6) Uani 1 1 d .
C2 C 0.7406(4) 1.0816(4) 0.8061(3) 0.0246(8) Uani 1 1 d .
H2 H 0.7520 1.0813 0.8674 0.030 Uiso 1 1 calc R
C3 C 0.6655(5) 1.1885(4) 0.7695(3) 0.0265(8) Uani 1 1 d .
H3 H 0.6272 1.2583 0.8067 0.032 Uiso 1 1 calc R
C4 C 0.6450(4) 1.1953(3) 0.6779(3) 0.0225(7) Uani 1 1 d .
C5 C 0.6991(4) 1.0875(3) 0.6279(3) 0.0197(7) Uani 1 1 d .
H5 H 0.6851 1.0896 0.5671 0.024 Uiso 1 1 calc R
C6 C 0.7743(4) 0.9745(3) 0.6630(2) 0.0171(7) Uani 1 1 d .
C7 C 0.5643(5) 1.3137(4) 0.6371(3) 0.0299(9) Uani 1 1 d .
H7A H 0.5850 1.3062 0.5693 0.045 Uiso 1 1 calc R
H7B H 0.5908 1.3763 0.6535 0.045 Uiso 1 1 calc R
H7C H 0.4660 1.3337 0.6626 0.045 Uiso 1 1 calc R
C8 C 0.8501(4) 0.8469(3) 0.8933(3) 0.0177(7) Uani 1 1 d .
C9 C 0.8862(4) 0.9054(4) 0.9560(3) 0.0232(8) Uani 1 1 d .
H9 H 0.9333 0.9570 0.9324 0.028 Uiso 1 1 calc R
C10 C 0.8524(4) 0.8873(4) 1.0536(3) 0.0254(8) Uani 1 1 d .
H10 H 0.8758 0.9284 1.0940 0.031 Uiso 1 1 calc R
C11 C 0.7852(4) 0.8098(4) 1.0913(3) 0.0225(8) Uani 1 1 d .
C12 C 0.7542(4) 0.7480(3) 1.0284(3) 0.0210(7) Uani 1 1 d .
H12 H 0.7115 0.6935 1.0527 0.025 Uiso 1 1 calc R
C13 C 0.7849(4) 0.7648(3) 0.9300(2) 0.0165(6) Uani 1 1 d .
C14 C 0.7447(5) 0.7919(4) 1.1973(3) 0.0314(9) Uani 1 1 d .
H14A H 0.7930 0.8244 1.2286 0.047 Uiso 1 1 calc R
H14B H 0.7698 0.7072 1.2103 0.047 Uiso 1 1 calc R
H14C H 0.6456 0.8329 1.2201 0.047 Uiso 1 1 calc R
C15 C 0.9560(4) 0.8348(3) 0.4928(3) 0.0210(7) Uani 1 1 d .
H15 H 1.0239 0.8506 0.5192 0.025 Uiso 1 1 calc R
C16 C 1.0350(5) 0.7117(4) 0.4434(3) 0.0314(10) Uani 1 1 d .
H16A H 0.9753 0.6934 0.4123 0.047 Uiso 1 1 calc R
H16B H 1.0631 0.6509 0.4895 0.047 Uiso 1 1 calc R
H16C H 1.1163 0.7135 0.3972 0.047 Uiso 1 1 calc R
C17 C 0.9160(4) 0.9343(4) 0.4200(3) 0.0256(8) Uani 1 1 d .
H17A H 0.9984 0.9317 0.3731 0.038 Uiso 1 1 calc R
H17B H 0.8728 1.0116 0.4515 0.038 Uiso 1 1 calc R
H17C H 0.8516 0.9219 0.3899 0.038 Uiso 1 1 calc R
C18 C 0.6535(4) 0.8802(3) 0.5463(2) 0.0162(6) Uani 1 1 d .
H18 H 0.6420 0.9577 0.5143 0.019 Uiso 1 1 calc R
C19 C 0.6703(4) 0.7889(4) 0.4723(3) 0.0211(7) Uani 1 1 d .
H19A H 0.6765 0.7130 0.5023 0.032 Uiso 1 1 calc R
H19B H 0.7539 0.7780 0.4238 0.032 Uiso 1 1 calc R
H19C H 0.5910 0.8184 0.4444 0.032 Uiso 1 1 calc R
C20 C 0.5221(4) 0.8989(4) 0.6248(3) 0.0197(7) Uani 1 1 d .
H20A H 0.4437 0.9160 0.5973 0.030 Uiso 1 1 calc R
H20B H 0.5053 0.9655 0.6647 0.030 Uiso 1 1 calc R
H20C H 0.5345 0.8270 0.6620 0.030 Uiso 1 1 calc R
C21 C 0.7704(4) 0.5334(3) 0.9086(3) 0.0230(7) Uani 1 1 d .
H21 H 0.7172 0.5463 0.9749 0.028 Uiso 1 1 calc R
C22 C 0.9254(5) 0.4689(4) 0.9073(3) 0.0315(9) Uani 1 1 d .
H22A H 0.9381 0.3976 0.9453 0.047 Uiso 1 1 calc R
H22B H 0.9576 0.5219 0.9325 0.047 Uiso 1 1 calc R
H22C H 0.9778 0.4466 0.8432 0.047 Uiso 1 1 calc R
C23 C 0.7218(5) 0.4534(4) 0.8598(3) 0.0275(8) Uani 1 1 d .
H23A H 0.7723 0.4406 0.7945 0.041 Uiso 1 1 calc R
H23B H 0.6235 0.4927 0.8630 0.041 Uiso 1 1 calc R
H23C H 0.7392 0.3771 0.8912 0.041 Uiso 1 1 calc R
C24 C 0.5445(4) 0.7582(3) 0.8764(3) 0.0184(7) Uani 1 1 d .
H24 H 0.5148 0.7338 0.8254 0.022 Uiso 1 1 calc R
C25 C 0.4613(4) 0.7262(4) 0.9701(3) 0.0302(9) Uani 1 1 d .
H25A H 0.4868 0.7490 1.0224 0.045 Uiso 1 1 calc R
H25B H 0.4820 0.6407 0.9717 0.045 Uiso 1 1 calc R
H25C H 0.3630 0.7687 0.9749 0.045 Uiso 1 1 calc R
C26 C 0.5040(4) 0.8948(4) 0.8693(3) 0.0215(7) Uani 1 1 d .
H26A H 0.4092 0.9319 0.8631 0.032 Uiso 1 1 calc R
H26B H 0.5650 0.9133 0.8148 0.032 Uiso 1 1 calc R
H26C H 0.5126 0.9252 0.9255 0.032 Uiso 1 1 calc R
C27 C 0.7439(4) 0.5984(3) 0.6564(3) 0.0189(7) Uani 1 1 d .
C28 C 1.0321(4) 0.5353(3) 0.6598(3) 0.0196(7) Uani 1 1 d .
C29 C 0.9742(4) 0.7614(4) 0.7322(3) 0.0232(8) Uani 1 1 d .
H29 H 1.0207 0.7903 0.6737 0.028 Uiso 1 1 calc R
C30 C 1.2142(4) 0.7001(4) 0.7510(3) 0.0320(10) Uani 1 1 d .
C31 C 1.2019(4) 0.8255(4) 0.7781(3) 0.0275(9) Uani 1 1 d .
H31A H 1.1439 0.8859 0.7429 0.041 Uiso 1 1 calc R
H31B H 1.2932 0.8295 0.7636 0.041 Uiso 1 1 calc R
H31C H 1.1610 0.8396 0.8448 0.041 Uiso 1 1 calc R
C32 C 1.2867(5) 0.6745(5) 0.6465(4) 0.0439(13) Uani 1 1 d .
H32A H 1.2928 0.5966 0.6294 0.066 Uiso 1 1 calc R
H32B H 1.3791 0.6755 0.6356 0.066 Uiso 1 1 calc R
H32C H 1.2341 0.7353 0.6088 0.066 Uiso 1 1 calc R
C33 C 1.2917(5) 0.6021(5) 0.8117(4) 0.0407(12) Uani 1 1 d .
H33A H 1.2410 0.6162 0.8769 0.061 Uiso 1 1 calc R
H33B H 1.3832 0.6032 0.8055 0.061 Uiso 1 1 calc R
H33C H 1.3000 0.5249 0.7914 0.061 Uiso 1 1 calc R

loop_
_atom_site_aniso_label
_atom_site_aniso_U_11
_atom_site_aniso_U_22
_atom_site_aniso_U_33
_atom_site_aniso_U_23
_atom_site_aniso_U_13
_atom_site_aniso_U_12
Ir1 0.01031(5) 0.01609(6) 0.01790(6) -0.00576(4) -0.00188(4) -0.00325(4)
P1 0.0127(4) 0.0172(4) 0.0155(4) -0.0055(3) 0.0017(3) -0.0076(3)
P2 0.0143(4) 0.0147(4) 0.0164(4) -0.0005(3) -0.0046(3) -0.0037(3)
N1 0.0130(12) 0.0230(15) 0.0155(13) -0.0083(11) 0.0029(10) -0.0081(11)
O1 0.0190(13) 0.0223(14) 0.0410(17) -0.0107(12) -0.0041(12) -0.0012(11)
O2 0.0297(15) 0.0259(15) 0.0335(16) 0.0041(12) -0.0149(12) -0.0163(12)
O3 0.0231(14) 0.0294(15) 0.0273(14) 0.0011(12) -0.0058(11) -0.0090(12)
C1 0.0149(14) 0.0202(16) 0.0158(15) -0.0043(12) 0.0041(12) -0.0109(13)
C2 0.034(2) 0.0238(19) 0.0161(16) -0.0060(14) 0.0037(15) -0.0158(17)
C3 0.034(2) 0.0196(18) 0.0227(18) -0.0069(14) 0.0046(16) -0.0121(16)
C4 0.0220(17) 0.0182(17) 0.0267(19) -0.0039(14) 0.0020(14) -0.0110(14)
C5 0.0195(16) 0.0191(17) 0.0206(17) -0.0037(13) -0.0004(13) -0.0093(14)
C6 0.0144(14) 0.0193(16) 0.0178(16) -0.0063(13) 0.0025(12) -0.0091(13)
C7 0.033(2) 0.0170(18) 0.040(2) -0.0052(16) -0.0059(18) -0.0092(16)
C8 0.0118(14) 0.0192(16) 0.0189(16) -0.0059(13) -0.0023(12) -0.0019(12)
C9 0.0169(16) 0.029(2) 0.0235(18) -0.0116(15) -0.0019(13) -0.0074(14)
C10 0.0212(17) 0.029(2) 0.0247(19) -0.0130(16) -0.0060(14) -0.0047(15)
C11 0.0209(17) 0.0218(18) 0.0185(17) -0.0042(14) -0.0069(13) 0.0011(14)
C12 0.0232(17) 0.0178(17) 0.0201(17) 0.0005(13) -0.0070(14) -0.0045(14)
C13 0.0139(14) 0.0155(15) 0.0169(15) -0.0022(12) -0.0042(12) -0.0012(12)
C14 0.039(2) 0.031(2) 0.0207(19) -0.0023(16) -0.0101(17) -0.0068(19)
C15 0.0163(16) 0.0229(18) 0.0221(17) -0.0054(14) 0.0042(13) -0.0097(14)
C16 0.027(2) 0.028(2) 0.031(2) -0.0109(17) 0.0115(17) -0.0106(17)
C17 0.0253(19) 0.027(2) 0.0249(19) -0.0013(15) 0.0036(15) -0.0163(16)
C18 0.0173(15) 0.0170(16) 0.0149(15) -0.0004(12) -0.0031(12) -0.0074(13)
C19 0.0257(18) 0.0246(18) 0.0172(16) -0.0040(14) -0.0024(13) -0.0149(15)
C20 0.0136(15) 0.0249(18) 0.0189(16) 0.0000(14) -0.0026(12) -0.0060(13)
C21 0.030(2) 0.0180(17) 0.0220(18) 0.0040(14) -0.0099(15) -0.0085(15)
C22 0.035(2) 0.022(2) 0.036(2) 0.0019(17) -0.0199(19) -0.0028(17)
C23 0.037(2) 0.0213(19) 0.029(2) 0.0043(15) -0.0113(17) -0.0144(17)
C24 0.0150(15) 0.0224(17) 0.0159(15) 0.0005(13) -0.0014(12) -0.0063(13)
C25 0.0227(19) 0.041(2) 0.0213(19) 0.0037(17) 0.0028(15) -0.0120(18)
C26 0.0160(16) 0.0242(18) 0.0215(17) -0.0002(14) -0.0025(13) -0.0056(14)
C27 0.0188(16) 0.0161(16) 0.0217(17) 0.0003(13) -0.0048(13) -0.0063(13)
C28 0.0156(15) 0.0196(17) 0.0242(17) -0.0058(14) -0.0027(13) -0.0072(13)
C29 0.0091(14) 0.029(2) 0.0296(19) -0.0150(16) -0.0011(13) -0.0046(14)
C30 0.0131(16) 0.038(2) 0.046(3) -0.016(2) -0.0044(16) -0.0087(16)
C31 0.0154(16) 0.030(2) 0.039(2) -0.0079(17) -0.0047(16) -0.0100(15)
C32 0.024(2) 0.058(3) 0.041(3) -0.020(2) -0.0075(19) -0.002(2)
C33 0.025(2) 0.038(3) 0.057(3) -0.003(2) -0.003(2) -0.012(2)

loop_
_atom_type_symbol
_atom_type_description
_atom_type_scat_dispersion_real
_atom_type_scat_dispersion_imag
_atom_type_scat_source
C C 0.0033 0.0016 'International Tables Vol C Tables 4.2.6.8 and 6.1.1.4'
H H 0.0000 0.0000 'International Tables Vol C Tables 4.2.6.8 and 6.1.1.4'
N N 0.0061 0.0033 'International Tables Vol C Tables 4.2.6.8 and 6.1.1.4'
O O 0.0106 0.0060 'International Tables Vol C Tables 4.2.6.8 and 6.1.1.4'
P P 0.1023 0.0942 'International Tables Vol C Tables 4.2.6.8 and 6.1.1.4'
Ir Ir -1.4442 7.9887 'International Tables Vol C Tables 4.2.6.8 and 6.1.1.4'

loop_
_geom_angle_atom_site_label_1
_geom_angle_atom_site_label_2
_geom_angle_atom_site_label_3
_geom_angle
C28 Ir1 C27 98.10(15)
C28 Ir1 C29 86.44(15)
C27 Ir1 C29 175.15(15)
C28 Ir1 P1 120.86(12)
C27 Ir1 P1 97.68(12)
C29 Ir1 P1 78.44(13)
C28 Ir1 P2 116.02(12)
C27 Ir1 P2 92.26(12)
C29 Ir1 P2 87.23(11)
P1 Ir1 P2 119.82(3)
C6 P1 C18 102.71(16)
C6 P1 C15 103.53(16)
C18 P1 C15 104.64(17)
C6 P1 Ir1 111.23(13)
C18 P1 Ir1 118.27(12)
C15 P1 Ir1 114.81(13)
C13 P2 C21 102.53(17)
C13 P2 C24 102.42(16)
C21 P2 C24 104.69(18)
C13 P2 Ir1 115.98(12)
C21 P2 Ir1 112.83(13)
C24 P2 Ir1 116.70(12)
C1 N1 C8 120.6(3)
C1 N1 C29 118.6(3)
C8 N1 C29 116.7(3)
C29 O3 C30 118.7(3)
N1 C1 C2 118.7(3)
N1 C1 C6 124.2(3)
C2 C1 C6 117.1(4)
C3 C2 C1 122.5(4)
C3 C2 H2 118.8
C1 C2 H2 118.8
C2 C3 C4 121.6(4)
C2 C3 H3 119.2
C4 C3 H3 119.2
C5 C4 C3 116.3(4)
C5 C4 C7 122.1(4)
C3 C4 C7 121.6(3)
C4 C5 C6 124.4(4)
C4 C5 H5 117.8
C6 C5 H5 117.8
C5 C6 C1 118.0(3)
C5 C6 P1 118.3(3)
C1 C6 P1 123.1(3)
C4 C7 H7A 109.5
C4 C7 H7B 109.5
H7A C7 H7B 109.5
C4 C7 H7C 109.5
H7A C7 H7C 109.5
H7B C7 H7C 109.5
C9 C8 C13 118.7(3)
C9 C8 N1 119.3(3)
C13 C8 N1 122.0(3)
C10 C9 C8 120.9(4)
C10 C9 H9 119.5
C8 C9 H9 119.5
C11 C10 C9 121.3(3)
C11 C10 H10 119.4
C9 C10 H10 119.4
C10 C11 C12 117.7(4)
C10 C11 C14 121.8(4)
C12 C11 C14 120.5(4)
C11 C12 C13 122.6(4)
C11 C12 H12 118.7
C13 C12 H12 118.7
C12 C13 C8 118.7(3)
C12 C13 P2 120.6(3)
C8 C13 P2 120.8(3)
C11 C14 H14A 109.5
C11 C14 H14B 109.5
H14A C14 H14B 109.5
C11 C14 H14C 109.5
H14A C14 H14C 109.5
H14B C14 H14C 109.5
C16 C15 C17 110.5(3)
C16 C15 P1 113.8(3)
C17 C15 P1 114.9(3)
C16 C15 H15 105.6
C17 C15 H15 105.6
P1 C15 H15 105.6
C15 C16 H16A 109.5
C15 C16 H16B 109.5
H16A C16 H16B 109.5
C15 C16 H16C 109.5
H16A C16 H16C 109.5
H16B C16 H16C 109.5
C15 C17 H17A 109.5
C15 C17 H17B 109.5
H17A C17 H17B 109.5
C15 C17 H17C 109.5
H17A C17 H17C 109.5
H17B C17 H17C 109.5
C20 C18 C19 110.9(3)
C20 C18 P1 110.5(2)
C19 C18 P1 112.7(3)
C20 C18 H18 107.5
C19 C18 H18 107.5
P1 C18 H18 107.5
C18 C19 H19A 109.5
C18 C19 H19B 109.5
H19A C19 H19B 109.5
C18 C19 H19C 109.5
H19A C19 H19C 109.5
H19B C19 H19C 109.5
C18 C20 H20A 109.5
C18 C20 H20B 109.5
H20A C20 H20B 109.5
C18 C20 H20C 109.5
H20A C20 H20C 109.5
H20B C20 H20C 109.5
C22 C21 C23 109.6(3)
C22 C21 P2 110.5(3)
C23 C21 P2 111.4(3)
C22 C21 H21 108.4
C23 C21 H21 108.4
P2 C21 H21 108.4
C21 C22 H22A 109.5
C21 C22 H22B 109.5
H22A C22 H22B 109.5
C21 C22 H22C 109.5
H22A C22 H22C 109.5
H22B C22 H22C 109.5
C21 C23 H23A 109.5
C21 C23 H23B 109.5
H23A C23 H23B 109.5
C21 C23 H23C 109.5
H23A C23 H23C 109.5
H23B C23 H23C 109.5
C26 C24 C25 110.1(3)
C26 C24 P2 109.6(3)
C25 C24 P2 116.8(3)
C26 C24 H24 106.6
C25 C24 H24 106.6
P2 C24 H24 106.6
C24 C25 H25A 109.5
C24 C25 H25B 109.5
H25A C25 H25B 109.5
C24 C25 H25C 109.5
H25A C25 H25C 109.5
H25B C25 H25C 109.5
C24 C26 H26A 109.5
C24 C26 H26B 109.5
H26A C26 H26B 109.5
C24 C26 H26C 109.5
H26A C26 H26C 109.5
H26B C26 H26C 109.5
O2 C27 Ir1 178.2(3)
O1 C28 Ir1 177.3(3)
O3 C29 N1 108.4(3)
O3 C29 Ir1 113.0(3)
N1 C29 Ir1 113.5(2)
O3 C29 H29 107.2
N1 C29 H29 107.2
Ir1 C29 H29 107.2
O3 C30 C33 100.3(4)
O3 C30 C32 112.9(4)
C33 C30 C32 110.4(4)
O3 C30 C31 111.5(3)
C33 C30 C31 111.9(4)
C32 C30 C31 109.6(4)
C30 C31 H31A 109.5
C30 C31 H31B 109.5
H31A C31 H31B 109.5
C30 C31 H31C 109.5
H31A C31 H31C 109.5
H31B C31 H31C 109.5
C30 C32 H32A 109.5
C30 C32 H32B 109.5
H32A C32 H32B 109.5
C30 C32 H32C 109.5
H32A C32 H32C 109.5
H32B C32 H32C 109.5
C30 C33 H33A 109.5
C30 C33 H33B 109.5
H33A C33 H33B 109.5
C30 C33 H33C 109.5
H33A C33 H33C 109.5
H33B C33 H33C 109.5

loop_
_geom_bond_atom_site_label_1
_geom_bond_atom_site_label_2
_geom_bond_distance
Ir1 C28 1.903(4)
Ir1 C27 1.907(4)
Ir1 C29 2.142(4)
Ir1 P1 2.3204(11)
Ir1 P2 2.3272(11)
P1 C6 1.836(3)
P1 C18 1.858(4)
P1 C15 1.881(4)
P2 C13 1.836(4)
P2 C21 1.854(4)
P2 C24 1.864(4)
N1 C1 1.401(5)
N1 C8 1.426(5)
N1 C29 1.481(4)
O1 C28 1.148(4)
O2 C27 1.146(4)
O3 C29 1.378(5)
O3 C30 1.474(5)
C1 C2 1.413(5)
C1 C6 1.419(5)
C2 C3 1.370(6)
C2 H2 0.9300
C3 C4 1.395(6)
C3 H3 0.9300
C4 C5 1.382(5)
C4 C7 1.511(6)
C5 C6 1.412(5)
C5 H5 0.9300
C7 H7A 0.9600
C7 H7B 0.9600
C7 H7C 0.9600
C8 C9 1.400(5)
C8 C13 1.405(5)
C9 C10 1.394(6)
C9 H9 0.9300
C10 C11 1.377(6)
C10 H10 0.9300
C11 C12 1.394(5)
C11 C14 1.515(6)
C12 C13 1.403(5)
C12 H12 0.9300
C14 H14A 0.9600
C14 H14B 0.9600
C14 H14C 0.9600
C15 C16 1.526(5)
C15 C17 1.532(6)
C15 H15 0.9800
C16 H16A 0.9600
C16 H16B 0.9600
C16 H16C 0.9600
C17 H17A 0.9600
C17 H17B 0.9600
C17 H17C 0.9600
C18 C20 1.523(5)
C18 C19 1.529(5)
C18 H18 0.9800
C19 H19A 0.9600
C19 H19B 0.9600
C19 H19C 0.9600
C20 H20A 0.9600
C20 H20B 0.9600
C20 H20C 0.9600
C21 C22 1.528(6)
C21 C23 1.538(6)
C21 H21 0.9800
C22 H22A 0.9600
C22 H22B 0.9600
C22 H22C 0.9600
C23 H23A 0.9600
C23 H23B 0.9600
C23 H23C 0.9600
C24 C26 1.525(5)
C24 C25 1.536(5)
C24 H24 0.9800
C25 H25A 0.9600
C25 H25B 0.9600
C25 H25C 0.9600
C26 H26A 0.9600
C26 H26B 0.9600
C26 H26C 0.9600
C29 H29 0.9800
C30 C33 1.512(7)
C30 C32 1.522(7)
C30 C31 1.533(6)
C31 H31A 0.9600
C31 H31B 0.9600
C31 H31C 0.9600
C32 H32A 0.9600
C32 H32B 0.9600
C32 H32C 0.9600
C33 H33A 0.9600
C33 H33B 0.9600
C33 H33C 0.9600
